data_4087756
loop_
_publ_author_name
'Hwang, Seung Jun'
'Anderson, Bryce L.'
'Powers, David C.'
'Maher, Andrew G.'
'Hadt, Ryan G.'
'Nocera, Daniel G.'

_publ_section_title
;
 Halogen Photoelimination from Monomeric Nickel(III) Complexes Enabled by
 the Secondary Coordination Sphere
;
_journal_issue 19
_journal_name_full Organometallics
_journal_page_first 4766
_journal_paper_doi 10.1021/acs.organomet.5b00568
_journal_volume 34
_journal_year 2015
_chemical_formula_sum 'C16.5 H15 Br1.5 Cl3 Ni0.5 P'
_chemical_formula_weight 499.83
_chemical_name_common NiBr3dppb
_space_group_IT_number 11
_space_group_name_Hall '-P 2yb'
_space_group_name_H-M_alt 'P 1 21/m 1'
_symmetry_cell_setting monoclinic
_symmetry_space_group_name_H-M 'P 1 21/m 1'
_atom_sites_solution_hydrogens geom
_atom_sites_solution_primary direct
_atom_sites_solution_secondary difmap
_audit_creation_method SHELXL-97
_cell_angle_alpha 90.00
_cell_angle_beta 113.3720(7)
_cell_angle_gamma 90.00
_cell_formula_units_Z 4
_cell_length_a 8.7809(4)
_cell_length_b 21.4011(11)
_cell_length_c 10.6362(5)
_cell_measurement_reflns_used 9882
_cell_measurement_temperature 15(2)
_cell_measurement_theta_max 14.360
_cell_measurement_theta_min 2.217
_cell_volume 1834.76(15)
_computing_cell_refinement 'SAINT 7.46A (Bruker-AXS, 2009)'
_computing_data_collection 'APEX2 v2009.3.0 (Bruker-AXS, 2009)'
_computing_data_reduction 'SAINT 7.46A (Bruker-AXS, 2009)'
_computing_molecular_graphics 'Bruker SHELXTL (Sheldrick, 2008)'
_computing_publication_material 'Bruker SHELXTL (Sheldrick, 2008)'
_computing_structure_refinement 'SHELXL-97 (Sheldrick, 2008)'
_computing_structure_solution 'SHELXT-2014 (Sheldrick, 2008)'
_diffrn_ambient_temperature 15(2)
_diffrn_measured_fraction_theta_full 0.987
_diffrn_measured_fraction_theta_max 0.987
_diffrn_measurement_device_type 'Bruker D8 goniometer'
_diffrn_measurement_method 'omega and phi scans'
_diffrn_radiation_monochromator 'Si 1 1 1'
_diffrn_radiation_source synchrotron
_diffrn_radiation_type synchrotron
_diffrn_radiation_wavelength 0.41328
_diffrn_reflns_av_R_equivalents 0.0333
_diffrn_reflns_av_sigmaI/netI 0.0269
_diffrn_reflns_limit_h_max 7
_diffrn_reflns_limit_h_min -10
_diffrn_reflns_limit_k_max 25
_diffrn_reflns_limit_k_min -22
_diffrn_reflns_limit_l_max 12
_diffrn_reflns_limit_l_min -12
_diffrn_reflns_number 16418
_diffrn_reflns_theta_full 14.36
_diffrn_reflns_theta_max 14.36
_diffrn_reflns_theta_min 1.57
_exptl_absorpt_coefficient_mu 2.306
_exptl_absorpt_correction_T_max 0.9553
_exptl_absorpt_correction_T_min 0.8934
_exptl_absorpt_correction_type multi-scan
_exptl_absorpt_process_details 'SADABS (Sheldrick, 2008)'
_exptl_crystal_colour black
_exptl_crystal_density_diffrn 1.809
_exptl_crystal_density_method 'not measured'
_exptl_crystal_description block
_exptl_crystal_F_000 986
_exptl_crystal_size_max 0.05
_exptl_crystal_size_mid 0.02
_exptl_crystal_size_min 0.02
_refine_diff_density_max 0.395
_refine_diff_density_min -0.319
_refine_diff_density_rms 0.069
_refine_ls_extinction_method none
_refine_ls_goodness_of_fit_ref 1.039
_refine_ls_hydrogen_treatment mixed
_refine_ls_matrix_type full
_refine_ls_number_parameters 208
_refine_ls_number_reflns 3380
_refine_ls_number_restraints 0
_refine_ls_restrained_S_all 1.039
_refine_ls_R_factor_all 0.0210
_refine_ls_R_factor_gt 0.0187
_refine_ls_shift/su_max 0.001
_refine_ls_shift/su_mean 0.000
_refine_ls_structure_factor_coef Fsqd
_refine_ls_weighting_details 'calc w=1/[\s^2^(Fo^2^)+(0.0158P)^2^+1.4931P] where P=(Fo^2^+2Fc^2^)/3'
_refine_ls_weighting_scheme calc
_refine_ls_wR_factor_gt 0.0439
_refine_ls_wR_factor_ref 0.0446
_reflns_number_gt 3131
_reflns_number_total 3380
_reflns_threshold_expression >2sigma(I)
_cod_data_source_file om5b00568_si_004.cif
_cod_data_source_block nibr3dppb
_cod_depositor_comments
;
The following automatic conversions were performed:

data item '_symmetry_cell_setting' value 'Monoclinic' was changed to
'monoclinic' in accordance with the
/home/saulius/struct/COD-crude-data/automatic-downloads/DataCite-retrospective/ACS/depositions/lib/dictionaries/cif_core.dic
dictionary named 'cif_core.dic' version 2.4.2 last updated on
2011-04-26.

Automatic conversion script
Id: cif_fix_values 6909 2019-04-08 15:41:33Z antanas 
;
_cod_original_sg_symbol_H-M P2(1)/m
_cod_original_formula_sum 'C16.50 H15 Br1.50 Cl3 Ni0.50 P'
_cod_database_code 4087756

loop_
_symmetry_equiv_pos_as_xyz
'x, y, z'
'-x, y+1/2, -z'
'-x, -y, -z'
'x, -y-1/2, z'

loop_
_atom_site_label
_atom_site_type_symbol
_atom_site_fract_x
_atom_site_fract_y
_atom_site_fract_z
_atom_site_U_iso_or_equiv
_atom_site_adp_type
_atom_site_occupancy
_atom_site_symmetry_multiplicity
_atom_site_calc_flag
_atom_site_refinement_flags
C1 C 0.2307(2) 0.60414(9) 0.69103(19) 0.0066(4) Uani 1 1 d .
C2 C 0.1924(2) 0.55044(9) 0.6101(2) 0.0088(4) Uani 1 1 d .
H2 H 0.1536 0.5539 0.5133 0.011 Uiso 1 1 calc R
C3 C 0.2108(2) 0.49194(9) 0.6709(2) 0.0101(4) Uani 1 1 d .
H3 H 0.1861 0.4554 0.6157 0.012 Uiso 1 1 calc R
C4 C 0.2654(2) 0.48678(10) 0.8121(2) 0.0111(4) Uani 1 1 d .
H4 H 0.2767 0.4467 0.8534 0.013 Uiso 1 1 calc R
C5 C 0.3035(2) 0.54035(9) 0.8935(2) 0.0104(4) Uani 1 1 d .
H5 H 0.3410 0.5367 0.9901 0.012 Uiso 1 1 calc R
C6 C 0.2866(2) 0.59890(9) 0.8335(2) 0.0082(4) Uani 1 1 d .
H6 H 0.3130 0.6354 0.8890 0.010 Uiso 1 1 calc R
C7 C 0.2111(2) 0.66647(9) 0.4427(2) 0.0067(4) Uani 1 1 d .
C8 C 0.0621(2) 0.67199(10) 0.3274(2) 0.0118(4) Uani 1 1 d .
H8 H -0.0374 0.6825 0.3376 0.014 Uiso 1 1 calc R
C9 C 0.0605(3) 0.66202(10) 0.1978(2) 0.0125(4) Uani 1 1 d .
H9 H -0.0402 0.6666 0.1193 0.015 Uiso 1 1 calc R
C10 C 0.2050(2) 0.64546(9) 0.1820(2) 0.0111(4) Uani 1 1 d .
H10 H 0.2030 0.6387 0.0931 0.013 Uiso 1 1 calc R
C11 C 0.3526(2) 0.63883(9) 0.2968(2) 0.0096(4) Uani 1 1 d .
H11 H 0.4510 0.6267 0.2863 0.012 Uiso 1 1 calc R
C12 C 0.3561(2) 0.64989(9) 0.4264(2) 0.0090(4) Uani 1 1 d .
H12 H 0.4576 0.6462 0.5045 0.011 Uiso 1 1 calc R
C13 C 0.4191(2) 0.71728(9) 0.70646(19) 0.0068(4) Uani 1 1 d .
C14 C 0.5674(2) 0.68466(9) 0.76649(19) 0.0076(4) Uani 1 1 d .
H14 H 0.5674 0.6403 0.7688 0.009 Uiso 1 1 calc R
C15 C 0.7158(2) 0.71758(10) 0.82312(18) 0.0080(4) Uani 1 1 d .
H15 H 0.8178 0.6955 0.8621 0.010 Uiso 1 1 calc R
P1 P 0.21964(6) 0.68062(2) 0.61409(5) 0.00516(11) Uani 1 1 d .
Ni1 Ni 0.03032(4) 0.7500 0.61342(3) 0.00482(9) Uani 1 2 d S
Br1 Br -0.16701(2) 0.831881(8) 0.543585(18) 0.00663(6) Uani 1 1 d .
Br2 Br 0.13675(3) 0.7500 0.86313(3) 0.00606(7) Uani 1 2 d S
C16 C 0.1457(2) 0.47129(10) 0.2373(2) 0.0129(4) Uani 1 1 d .
H16A H 0.0973 0.5138 0.2192 0.015 Uiso 1 1 calc R
H16B H 0.0836 0.4465 0.2798 0.015 Uiso 1 1 calc R
Cl1 Cl 0.35633(6) 0.47599(2) 0.35153(5) 0.01645(12) Uani 1 1 d .
Cl2 Cl 0.12493(6) 0.43595(2) 0.08009(5) 0.01616(12) Uani 1 1 d .
C17 C 0.5542(4) 0.7500 0.1869(3) 0.0113(6) Uani 1 2 d S
H17A H 0.4327 0.7500 0.1610 0.014 Uiso 1 2 calc SR
H17B H 0.6094 0.7500 0.2881 0.014 Uiso 1 2 calc SR
Cl3 Cl 0.61168(6) 0.68182(2) 0.12145(5) 0.01090(11) Uani 1 1 d .

loop_
_atom_site_aniso_label
_atom_site_aniso_U_11
_atom_site_aniso_U_22
_atom_site_aniso_U_33
_atom_site_aniso_U_23
_atom_site_aniso_U_13
_atom_site_aniso_U_12
C1 0.0041(9) 0.0059(10) 0.0105(10) 0.0010(8) 0.0037(8) 0.0014(7)
C2 0.0064(9) 0.0112(11) 0.0084(10) -0.0012(8) 0.0025(8) 0.0008(8)
C3 0.0095(9) 0.0078(10) 0.0129(11) -0.0039(8) 0.0042(8) -0.0013(8)
C4 0.0095(9) 0.0081(10) 0.0162(11) 0.0033(8) 0.0057(8) 0.0026(8)
C5 0.0101(9) 0.0109(11) 0.0093(10) 0.0023(8) 0.0030(8) 0.0017(8)
C6 0.0069(9) 0.0080(10) 0.0094(10) -0.0022(8) 0.0028(8) 0.0003(8)
C7 0.0104(9) 0.0042(10) 0.0076(10) 0.0002(8) 0.0056(8) -0.0012(8)
C8 0.0101(10) 0.0138(12) 0.0116(11) -0.0004(8) 0.0043(8) 0.0020(8)
C9 0.0108(10) 0.0172(12) 0.0062(10) -0.0002(8) -0.0002(8) 0.0024(8)
C10 0.0178(11) 0.0094(11) 0.0084(10) -0.0015(8) 0.0076(9) -0.0009(8)
C11 0.0107(10) 0.0086(10) 0.0129(11) -0.0013(8) 0.0082(8) -0.0007(8)
C12 0.0089(9) 0.0078(10) 0.0099(10) -0.0004(8) 0.0032(8) -0.0002(8)
C13 0.0070(9) 0.0108(10) 0.0032(9) -0.0010(8) 0.0028(8) -0.0011(8)
C14 0.0109(10) 0.0074(10) 0.0060(10) -0.0007(8) 0.0050(8) 0.0005(8)
C15 0.0073(9) 0.0137(10) 0.0040(10) 0.0018(8) 0.0032(8) 0.0034(8)
P1 0.0048(2) 0.0056(3) 0.0050(3) -0.00036(19) 0.00188(19) -0.00005(19)
Ni1 0.00409(17) 0.00457(18) 0.00575(18) 0.000 0.00191(14) 0.000
Br1 0.00554(10) 0.00580(11) 0.00818(11) 0.00106(7) 0.00232(8) 0.00103(7)
Br2 0.00604(13) 0.00655(14) 0.00569(14) 0.000 0.00243(10) 0.000
C16 0.0103(10) 0.0136(11) 0.0138(11) -0.0004(9) 0.0037(8) 0.0021(8)
Cl1 0.0122(2) 0.0119(3) 0.0201(3) -0.0039(2) 0.0009(2) 0.0002(2)
Cl2 0.0184(3) 0.0167(3) 0.0115(3) 0.0010(2) 0.0038(2) 0.0041(2)
C17 0.0154(14) 0.0086(15) 0.0137(15) 0.000 0.0099(12) 0.000
Cl3 0.0119(2) 0.0094(3) 0.0119(3) -0.00170(19) 0.0053(2) 0.00110(19)

loop_
_atom_type_symbol
_atom_type_description
_atom_type_scat_dispersion_real
_atom_type_scat_dispersion_imag
_atom_type_scat_source
C C 0.0000 0.0000 'International Tables Vol C Tables 4.2.6.8 and 6.1.1.4'
H H 0.0000 0.0000 'International Tables Vol C Tables 4.2.6.8 and 6.1.1.4'
P P 0.0350 0.0310 'International Tables Vol C Tables 4.2.6.8 and 6.1.1.4'
Ni Ni 0.2300 0.4100 'International Tables Vol C Tables 4.2.6.8 and 6.1.1.4'
Br Br 0.2880 0.9630 'International Tables Vol C Tables 4.2.6.8 and 6.1.1.4'
Cl Cl 0.0550 0.0530 'International Tables Vol C Tables 4.2.6.8 and 6.1.1.4'

loop_
_geom_angle_atom_site_label_1
_geom_angle_atom_site_label_2
_geom_angle_atom_site_label_3
_geom_angle
_geom_angle_site_symmetry_1
_geom_angle_site_symmetry_3
C2 C1 C6 119.82(18) . .
C2 C1 P1 120.54(15) . .
C6 C1 P1 119.55(15) . .
C3 C2 C1 120.04(18) . .
C2 C3 C4 120.12(19) . .
C3 C4 C5 120.05(19) . .
C6 C5 C4 120.11(19) . .
C5 C6 C1 119.84(18) . .
C12 C7 C8 119.56(18) . .
C12 C7 P1 119.28(15) . .
C8 C7 P1 121.15(15) . .
C9 C8 C7 119.69(19) . .
C8 C9 C10 120.55(19) . .
C9 C10 C11 119.84(18) . .
C12 C11 C10 120.03(18) . .
C11 C12 C7 120.30(18) . .
C14 C13 C13 120.15(12) . 4_575
C14 C13 P1 124.04(16) . .
C13 C13 P1 115.66(6) 4_575 .
C13 C14 C15 119.39(19) . .
C15 C15 C14 120.44(12) 4_575 .
C13 P1 C1 106.17(9) . .
C13 P1 C7 105.20(9) . .
C1 P1 C7 105.96(9) . .
C13 P1 Ni1 105.83(7) . .
C1 P1 Ni1 120.61(6) . .
C7 P1 Ni1 111.94(7) . .
P1 Ni1 P1 83.64(3) . 4_575
P1 Ni1 Br1 87.707(14) . 4_575
P1 Ni1 Br1 161.29(2) 4_575 4_575
P1 Ni1 Br1 161.30(2) . .
P1 Ni1 Br1 87.706(14) 4_575 .
Br1 Ni1 Br1 95.507(15) 4_575 .
P1 Ni1 Br2 91.915(17) . .
P1 Ni1 Br2 91.915(17) 4_575 .
Br1 Ni1 Br2 104.954(12) 4_575 .
Br1 Ni1 Br2 104.953(12) . .
Cl1 C16 Cl2 111.10(11) . .
Cl3 C17 Cl3 110.68(15) 4_575 .

loop_
_geom_bond_atom_site_label_1
_geom_bond_atom_site_label_2
_geom_bond_distance
_geom_bond_site_symmetry_2
C1 C2 1.395(3) .
C1 C6 1.400(3) .
C1 P1 1.815(2) .
C2 C3 1.389(3) .
C3 C4 1.389(3) .
C4 C5 1.395(3) .
C5 C6 1.387(3) .
C7 C12 1.398(3) .
C7 C8 1.399(3) .
C7 P1 1.819(2) .
C8 C9 1.389(3) .
C9 C10 1.390(3) .
C10 C11 1.390(3) .
C11 C12 1.387(3) .
C13 C14 1.390(3) .
C13 C13 1.401(4) 4_575
C13 P1 1.8118(19) .
C14 C15 1.391(3) .
C15 C15 1.387(4) 4_575
P1 Ni1 2.2269(5) .
Ni1 P1 2.2269(6) 4_575
Ni1 Br1 2.3672(3) 4_575
Ni1 Br1 2.3672(3) .
Ni1 Br2 2.4410(4) .
C16 Cl1 1.768(2) .
C16 Cl2 1.777(2) .
C17 Cl3 1.7739(16) 4_575
C17 Cl3 1.7740(16) .

loop_
_geom_torsion_atom_site_label_1
_geom_torsion_atom_site_label_2
_geom_torsion_atom_site_label_3
_geom_torsion_atom_site_label_4
_geom_torsion
_geom_torsion_site_symmetry_1
_geom_torsion_site_symmetry_4
C6 C1 C2 C3 -0.5(3) . .
P1 C1 C2 C3 176.14(14) . .
C1 C2 C3 C4 0.9(3) . .
C2 C3 C4 C5 -0.7(3) . .
C3 C4 C5 C6 0.1(3) . .
C4 C5 C6 C1 0.2(3) . .
C2 C1 C6 C5 -0.1(3) . .
P1 C1 C6 C5 -176.72(14) . .
C12 C7 C8 C9 -1.1(3) . .
P1 C7 C8 C9 178.78(15) . .
C7 C8 C9 C10 1.2(3) . .
C8 C9 C10 C11 0.0(3) . .
C9 C10 C11 C12 -1.2(3) . .
C10 C11 C12 C7 1.3(3) . .
C8 C7 C12 C11 -0.2(3) . .
P1 C7 C12 C11 179.95(15) . .
C13 C13 C14 C15 -1.7(2) 4_575 .
P1 C13 C14 C15 173.58(14) . .
C13 C14 C15 C15 1.7(2) . 4_575
C14 C13 P1 C1 30.07(18) . .
C13 C13 P1 C1 -154.45(6) 4_575 .
C14 C13 P1 C7 -81.99(18) . .
C13 C13 P1 C7 93.49(7) 4_575 .
C14 C13 P1 Ni1 159.36(15) . .
C13 C13 P1 Ni1 -25.16(5) 4_575 .
C2 C1 P1 C13 -126.75(15) . .
C6 C1 P1 C13 49.90(17) . .
C2 C1 P1 C7 -15.23(17) . .
C6 C1 P1 C7 161.42(15) . .
C2 C1 P1 Ni1 113.15(14) . .
C6 C1 P1 Ni1 -70.20(16) . .
C12 C7 P1 C13 35.71(18) . .
C8 C7 P1 C13 -144.18(16) . .
C12 C7 P1 C1 -76.49(17) . .
C8 C7 P1 C1 103.62(17) . .
C12 C7 P1 Ni1 150.18(14) . .
C8 C7 P1 Ni1 -29.71(18) . .
C13 P1 Ni1 P1 30.95(7) . 4_575
C1 P1 Ni1 P1 151.22(7) . 4_575
C7 P1 Ni1 P1 -83.13(7) . 4_575
C13 P1 Ni1 Br1 -165.66(6) . 4_575
C1 P1 Ni1 Br1 -45.39(8) . 4_575
C7 P1 Ni1 Br1 80.26(7) . 4_575
C13 P1 Ni1 Br1 93.90(8) . .
C1 P1 Ni1 Br1 -145.83(8) . .
C7 P1 Ni1 Br1 -20.18(9) . .
C13 P1 Ni1 Br2 -60.76(6) . .
C1 P1 Ni1 Br2 59.51(7) . .
C7 P1 Ni1 Br2 -174.84(7) . .
